data_2244125
loop_
_publ_author_name
'Velazquez-Garcia, Jose de Jesus'
'Techert, Simone'

_publ_section_title
;
 Synthesis and structure of hexaaquacobalt
 bis(2-methyl-1<i>H</i>-imidazol-3-ium)
 tetraaquabis(benzene-1,3,5-tricarboxylato-\k<i>O</i>)cobalt
;
_journal_coeditor_code JQ2016
_journal_issue 8
_journal_name_full 'Acta Crystallographica Section E'
_journal_page_first
;
;
_journal_paper_doi 10.1107/S2056989022007046
_journal_volume 78
_journal_year 2022
_chemical_formula_iupac '(C4 H7 N2)2 [Co (H2 O)6] [Co (C9 H3 O6)2 (H2 O)4]'
_chemical_formula_moiety 'C18 H14 Co O16, Co H12 O6, 2(C4 H7 N2)'
_chemical_formula_sum 'C26 H40 Co2 N4 O22'
_chemical_formula_weight 878.48
_chemical_name_systematic
;
Hexaaquacobalt
bis(2-methyl-1<i>H</i>-imidazol-3-ium)
tetraaquabis(benzene-1,3,5-tricarboxylato-\k<i>O</i>)cobalt
;
_space_group_crystal_system triclinic
_space_group_IT_number 2
_space_group_name_Hall '-P 1'
_space_group_name_H-M_alt 'P -1'
_atom_sites_solution_hydrogens mixed
_atom_sites_solution_primary difmap
_atom_sites_solution_secondary dual
_audit_creation_method SHELXL-2019/2
_cell_angle_alpha 86.551(2)
_cell_angle_beta 79.378(2)
_cell_angle_gamma 72.369(2)
_cell_formula_units_Z 1
_cell_length_a 9.2008(4)
_cell_length_b 9.3137(4)
_cell_length_c 10.6470(4)
_cell_measurement_reflns_used 9913
_cell_measurement_temperature 296(2)
_cell_measurement_theta_max 30.636
_cell_measurement_theta_min 2.295
_cell_volume 854.61(6)
_computing_cell_refinement
;
SAINT (Bruker, 2016)
;
_computing_data_collection
;
APEX2 (Bruker, 2016)
;
_computing_data_reduction
;
SAINT (Bruker, 2016)
;
_computing_molecular_graphics
;
<i>OLEX2</i> (Dolomanov <i>et al.</i>,  2009)
;
_computing_publication_material
;
<i>OLEX2</i> (Dolomanov <i>et al.</i>,  2009)
;
_computing_structure_refinement
;
<i>SHELXL2019/2</i> (Sheldrick, 2015)
;
_computing_structure_solution
;
<i>SHELXT2018/2</i> (Sheldrick, 2018)
;
_diffrn_ambient_temperature 296(2)
_diffrn_measured_fraction_theta_full 0.997
_diffrn_measured_fraction_theta_max 0.988
_diffrn_measurement_device_type 'Bruker CCD area detector'
_diffrn_measurement_method 'phi and omega scans'
_diffrn_radiation_type MoK\a
_diffrn_radiation_wavelength 0.71073
_diffrn_reflns_av_R_equivalents 0.0260
_diffrn_reflns_av_unetI/netI 0.0221
_diffrn_reflns_limit_h_max 13
_diffrn_reflns_limit_h_min -13
_diffrn_reflns_limit_k_max 12
_diffrn_reflns_limit_k_min -13
_diffrn_reflns_limit_l_max 14
_diffrn_reflns_limit_l_min -15
_diffrn_reflns_number 26203
_diffrn_reflns_theta_full 25.242
_diffrn_reflns_theta_max 30.721
_diffrn_reflns_theta_min 1.946
_exptl_absorpt_coefficient_mu 1.069
_exptl_absorpt_correction_T_max 0.7461
_exptl_absorpt_correction_T_min 0.6994
_exptl_absorpt_correction_type multi-scan
_exptl_absorpt_process_details
;
(SADABS; Krause <i>et al.</i>,  2015)
;
_exptl_crystal_colour 'clear light pink'
_exptl_crystal_density_diffrn 1.707
_exptl_crystal_description prism
_exptl_crystal_F_000 454
_exptl_crystal_size_max 0.200
_exptl_crystal_size_mid 0.100
_exptl_crystal_size_min 0.100
_refine_diff_density_max 0.595
_refine_diff_density_min -0.421
_refine_ls_extinction_method none
_refine_ls_goodness_of_fit_ref 1.036
_refine_ls_hydrogen_treatment mixed
_refine_ls_matrix_type full
_refine_ls_number_parameters 285
_refine_ls_number_reflns 5250
_refine_ls_number_restraints 47
_refine_ls_restrained_S_all 1.032
_refine_ls_R_factor_all 0.0315
_refine_ls_R_factor_gt 0.0263
_refine_ls_shift/su_max 0.000
_refine_ls_shift/su_mean 0.000
_refine_ls_structure_factor_coef Fsqd
_refine_ls_weighting_details 'w=1/[\s^2^(Fo^2^)+(0.0331P)^2^+0.4935P] where P=(Fo^2^+2Fc^2^)/3'
_refine_ls_weighting_scheme calc
_refine_ls_wR_factor_gt 0.0662
_refine_ls_wR_factor_ref 0.0693
_reflns_number_gt 4605
_reflns_number_total 5250
_reflns_threshold_expression 'I > 2\s(I)'
_cod_data_source_file jq2016sup1.cif
_cod_data_source_block I
_cod_database_code 2244125
_shelx_space_group_comment
;
The symmetry employed for this shelxl refinement is uniquely defined
by the following loop, which should always be used as a source of
symmetry information in preference to the above space-group names.
They are only intended as comments.
;
_shelx_estimated_absorpt_t_min 0.815
_shelx_estimated_absorpt_t_max 0.901

loop_
_space_group_symop_operation_xyz
'x, y, z'
'-x, -y, -z'

loop_
_atom_site_type_symbol
_atom_site_label
_atom_site_fract_x
_atom_site_fract_y
_atom_site_fract_z
_atom_site_U_iso_or_equiv
_atom_site_adp_type
_atom_site_calc_flag
_atom_site_occupancy
_atom_site_disorder_assembly
_atom_site_disorder_group
Co Co1 1.000000 0.500000 0.500000 0.00661(6) Uani d 1 . .
Co Co2 1.000000 0.000000 1.000000 0.00734(6) Uani d 1 . .
O O1 1.09226(11) -0.04186(11) 0.80639(9) 0.01446(19) Uani d 1 . .
H H1A 1.128(2) -0.1158(16) 0.7654(16) 0.022 Uiso d 1 . .
H H1B 1.0319(19) 0.0150(17) 0.7699(17) 0.022 Uiso d 1 . .
O O2 1.06874(11) 0.19677(11) 0.98183(10) 0.01395(18) Uani d 1 . .
H H2A 1.107(2) 0.215(2) 1.0361(15) 0.021 Uiso d 1 . .
H H2B 1.0153(19) 0.2726(17) 0.9590(17) 0.021 Uiso d 1 . .
O O3 0.78549(10) 0.12296(10) 0.95554(8) 0.01077(17) Uani d 1 . .
O O4 0.85774(10) 0.18407(10) 0.75266(8) 0.01246(18) Uani d 1 . .
O O5 0.23219(10) 0.29950(10) 1.15378(8) 0.01007(16) Uani d 1 . .
O O6 0.10354(10) 0.53500(10) 1.10793(8) 0.01151(17) Uani d 1 . .
O O7 0.24698(10) 0.69230(10) 0.65394(8) 0.00982(16) Uani d 1 . .
O O8 0.49974(10) 0.65513(10) 0.58167(8) 0.01243(18) Uani d 1 . .
O O9 0.91967(10) 0.31282(10) 0.53041(9) 0.01031(17) Uani d 1 . .
H H9A 0.898(2) 0.278(2) 0.5975(12) 0.015 Uiso d 1 . .
H H9B 0.8655(19) 0.302(2) 0.4862(14) 0.015 Uiso d 1 . .
O O10 1.09204(10) 0.46619(10) 0.67157(8) 0.00996(16) Uani d 1 . .
H H10A 1.1344(18) 0.5265(17) 0.6797(16) 0.015 Uiso d 1 . .
H H10B 1.0313(17) 0.4689(19) 0.7355(13) 0.015 Uiso d 1 . .
O O11 1.20606(10) 0.36656(11) 0.40161(9) 0.01061(17) Uani d 1 . .
H H11A 1.2898(16) 0.368(2) 0.4028(16) 0.016 Uiso d 1 . .
H H11B 1.2048(19) 0.350(2) 0.3281(17) 0.016 Uiso d 1 . .
N N1 0.50458(13) 0.14060(12) 0.61249(10) 0.0119(2) Uani d 1 . .
H H1 0.510(2) 0.2077(18) 0.5469(15) 0.014 Uiso d 1 . .
N N2 0.57535(12) -0.03974(12) 0.74458(10) 0.0119(2) Uani d 1 . .
H H2 0.6351(19) -0.1208(18) 0.7785(16) 0.014 Uiso d 1 . .
C C1 0.76058(13) 0.19797(13) 0.85484(11) 0.0081(2) Uani d 1 . .
C C2 0.60272(13) 0.31087(13) 0.85916(11) 0.0074(2) Uani d 1 . .
C C3 0.57120(13) 0.41453(13) 0.76032(11) 0.0082(2) Uani d 1 . .
H H3 0.647875 0.413232 0.689599 0.010 Uiso calc 1 . .
C C4 0.42546(13) 0.52015(13) 0.76680(11) 0.0079(2) Uani d 1 . .
C C5 0.31078(13) 0.52211(13) 0.87313(11) 0.0082(2) Uani d 1 . .
H H5 0.213899 0.593210 0.878284 0.010 Uiso calc 1 . .
C C6 0.34094(13) 0.41785(13) 0.97165(11) 0.0076(2) Uani d 1 . .
C C7 0.48664(13) 0.31248(13) 0.96411(11) 0.0081(2) Uani d 1 . .
H H7 0.506641 0.242605 1.029673 0.010 Uiso calc 1 . .
C C8 0.21698(13) 0.41903(13) 1.08554(11) 0.0078(2) Uani d 1 . .
C C9 0.38899(13) 0.63054(13) 0.65934(11) 0.0081(2) Uani d 1 . .
C C10 0.37595(15) 0.14698(15) 0.70562(13) 0.0143(2) Uani d 1 . .
H H10 0.277987 0.216042 0.710213 0.017 Uiso calc 1 . .
C C11 0.42065(15) 0.03308(15) 0.78863(12) 0.0137(2) Uani d 1 . .
H H11 0.359239 0.008535 0.861228 0.016 Uiso calc 1 . .
C C12 0.62411(14) 0.02705(14) 0.63723(12) 0.0110(2) Uani d 1 . .
C C13 0.78039(15) -0.01811(15) 0.55720(13) 0.0156(2) Uani d 1 . .
H H13A 0.806962 -0.121788 0.533113 0.023 Uiso calc 0.58(5) . .
H H13B 0.854729 -0.005633 0.604826 0.023 Uiso calc 0.58(5) . .
H H13C 0.780728 0.043824 0.481802 0.023 Uiso calc 0.58(5) . .
H H13D 0.804580 0.069870 0.519273 0.023 Uiso calc 0.42(5) A 2
H H13E 0.782325 -0.084695 0.491083 0.023 Uiso calc 0.42(5) A 2
H H13F 0.855513 -0.068771 0.609385 0.023 Uiso calc 0.42(5) A 2

loop_
_atom_site_aniso_label
_atom_site_aniso_U_11
_atom_site_aniso_U_22
_atom_site_aniso_U_33
_atom_site_aniso_U_12
_atom_site_aniso_U_13
_atom_site_aniso_U_23
Co1 0.00602(10) 0.00746(11) 0.00589(10) -0.00185(8) -0.00054(7) 0.00102(7)
Co2 0.00718(10) 0.00685(11) 0.00737(10) -0.00111(8) -0.00184(7) 0.00140(8)
O1 0.0144(4) 0.0133(5) 0.0109(4) 0.0036(4) -0.0031(3) -0.0002(3)
O2 0.0155(4) 0.0092(4) 0.0193(5) -0.0037(3) -0.0097(4) 0.0036(3)
O3 0.0100(4) 0.0115(4) 0.0088(4) -0.0005(3) -0.0021(3) 0.0035(3)
O4 0.0111(4) 0.0131(4) 0.0089(4) 0.0006(3) 0.0006(3) 0.0034(3)
O5 0.0123(4) 0.0081(4) 0.0085(4) -0.0021(3) -0.0008(3) 0.0027(3)
O6 0.0101(4) 0.0103(4) 0.0105(4) 0.0001(3) 0.0013(3) 0.0021(3)
O7 0.0078(4) 0.0110(4) 0.0099(4) -0.0013(3) -0.0029(3) 0.0019(3)
O8 0.0091(4) 0.0151(4) 0.0116(4) -0.0030(3) -0.0012(3) 0.0066(3)
O9 0.0123(4) 0.0129(4) 0.0077(4) -0.0067(3) -0.0029(3) 0.0038(3)
O10 0.0089(4) 0.0138(4) 0.0077(4) -0.0047(3) -0.0011(3) 0.0016(3)
O11 0.0077(4) 0.0144(4) 0.0092(4) -0.0028(3) -0.0006(3) -0.0009(3)
N1 0.0147(5) 0.0096(5) 0.0111(5) -0.0029(4) -0.0036(4) 0.0030(4)
N2 0.0116(5) 0.0096(5) 0.0127(5) -0.0012(4) -0.0017(4) 0.0031(4)
C1 0.0081(5) 0.0075(5) 0.0086(5) -0.0020(4) -0.0021(4) 0.0009(4)
C2 0.0073(5) 0.0067(5) 0.0080(5) -0.0016(4) -0.0021(4) 0.0004(4)
C3 0.0082(5) 0.0083(5) 0.0079(5) -0.0026(4) -0.0014(4) 0.0011(4)
C4 0.0089(5) 0.0084(5) 0.0068(5) -0.0033(4) -0.0020(4) 0.0018(4)
C5 0.0081(5) 0.0082(5) 0.0082(5) -0.0022(4) -0.0018(4) 0.0005(4)
C6 0.0084(5) 0.0079(5) 0.0066(5) -0.0028(4) -0.0010(4) 0.0007(4)
C7 0.0095(5) 0.0073(5) 0.0074(5) -0.0022(4) -0.0024(4) 0.0014(4)
C8 0.0086(5) 0.0094(5) 0.0067(5) -0.0039(4) -0.0027(4) 0.0005(4)
C9 0.0099(5) 0.0072(5) 0.0077(5) -0.0025(4) -0.0026(4) 0.0003(4)
C10 0.0121(5) 0.0126(6) 0.0171(6) -0.0020(4) -0.0028(4) 0.0015(5)
C11 0.0123(5) 0.0136(6) 0.0134(6) -0.0030(5) 0.0000(4) 0.0017(4)
C12 0.0140(5) 0.0082(5) 0.0113(5) -0.0042(4) -0.0022(4) 0.0005(4)
C13 0.0148(6) 0.0137(6) 0.0168(6) -0.0046(5) 0.0023(5) -0.0015(5)

loop_
_atom_type_symbol
_atom_type_description
_atom_type_scat_dispersion_real
_atom_type_scat_dispersion_imag
_atom_type_scat_source
C C 0.0033 0.0016 'International Tables Vol C Tables 4.2.6.8 and 6.1.1.4'
H H 0.0000 0.0000 'International Tables Vol C Tables 4.2.6.8 and 6.1.1.4'
Co Co 0.3494 0.9721 'International Tables Vol C Tables 4.2.6.8 and 6.1.1.4'
N N 0.0061 0.0033 'International Tables Vol C Tables 4.2.6.8 and 6.1.1.4'
O O 0.0106 0.0060 'International Tables Vol C Tables 4.2.6.8 and 6.1.1.4'

loop_
_geom_angle_atom_site_label_1
_geom_angle_atom_site_label_2
_geom_angle_atom_site_label_3
_geom_angle_site_symmetry_1
_geom_angle_site_symmetry_3
_geom_angle
_geom_angle_publ_flag
O11 Co1 O11 . 2_766 180.0 ?
O11 Co1 O9 . 2_766 90.60(4) ?
O11 Co1 O9 2_766 2_766 89.40(4) ?
O11 Co1 O9 . . 89.40(4) ?
O11 Co1 O9 2_766 . 90.60(4) ?
O9 Co1 O9 2_766 . 180.0 ?
O11 Co1 O10 . . 90.76(4) ?
O11 Co1 O10 2_766 . 89.24(4) ?
O9 Co1 O10 2_766 . 86.64(3) ?
O9 Co1 O10 . . 93.36(4) ?
O11 Co1 O10 . 2_766 89.24(4) ?
O11 Co1 O10 2_766 2_766 90.76(4) ?
O9 Co1 O10 2_766 2_766 93.36(3) ?
O9 Co1 O10 . 2_766 86.64(4) ?
O10 Co1 O10 . 2_766 180.0 ?
O3 Co2 O3 2_757 . 180.00(5) ?
O3 Co2 O1 2_757 2_757 90.97(4) ?
O3 Co2 O1 . 2_757 89.03(4) ?
O3 Co2 O1 2_757 . 89.03(4) ?
O3 Co2 O1 . . 90.97(4) ?
O1 Co2 O1 2_757 . 180.0 ?
O3 Co2 O2 2_757 2_757 89.79(4) ?
O3 Co2 O2 . 2_757 90.21(4) ?
O1 Co2 O2 2_757 2_757 88.38(4) ?
O1 Co2 O2 . 2_757 91.62(4) ?
O3 Co2 O2 2_757 . 90.21(4) ?
O3 Co2 O2 . . 89.79(4) ?
O1 Co2 O2 2_757 . 91.62(4) ?
O1 Co2 O2 . . 88.38(4) ?
O2 Co2 O2 2_757 . 180.0 ?
Co2 O1 H1A . . 133.6(14) ?
Co2 O1 H1B . . 104.8(13) ?
H1A O1 H1B . . 107.5(16) ?
Co2 O2 H2A . . 117.6(14) ?
Co2 O2 H2B . . 121.0(13) ?
H2A O2 H2B . . 108.3(16) ?
C1 O3 Co2 . . 126.90(8) ?
Co1 O9 H9A . . 125.1(13) ?
Co1 O9 H9B . . 117.8(13) ?
H9A O9 H9B . . 108.5(16) ?
Co1 O10 H10A . . 111.8(12) ?
Co1 O10 H10B . . 115.7(13) ?
H10A O10 H10B . . 106.0(15) ?
Co1 O11 H11A . . 128.6(13) ?
Co1 O11 H11B . . 114.9(12) ?
H11A O11 H11B . . 105.6(16) ?
C12 N1 C10 . . 109.77(10) ?
C12 N1 H1 . . 124.4(11) ?
C10 N1 H1 . . 125.7(11) ?
C12 N2 C11 . . 109.55(11) ?
C12 N2 H2 . . 123.4(11) ?
C11 N2 H2 . . 127.0(11) ?
O4 C1 O3 . . 124.51(11) ?
O4 C1 C2 . . 118.73(10) ?
O3 C1 C2 . . 116.76(10) ?
C7 C2 C3 . . 119.40(10) ?
C7 C2 C1 . . 119.49(10) ?
C3 C2 C1 . . 121.11(10) ?
C2 C3 C4 . . 120.45(10) ?
C2 C3 H3 . . 119.8 ?
C4 C3 H3 . . 119.8 ?
C3 C4 C5 . . 119.66(10) ?
C3 C4 C9 . . 120.93(10) ?
C5 C4 C9 . . 119.40(10) ?
C6 C5 C4 . . 120.20(11) ?
C6 C5 H5 . . 119.9 ?
C4 C5 H5 . . 119.9 ?
C7 C6 C5 . . 119.71(10) ?
C7 C6 C8 . . 120.09(10) ?
C5 C6 C8 . . 120.19(10) ?
C6 C7 C2 . . 120.56(10) ?
C6 C7 H7 . . 119.7 ?
C2 C7 H7 . . 119.7 ?
O6 C8 O5 . . 123.36(11) ?
O6 C8 C6 . . 118.94(10) ?
O5 C8 C6 . . 117.70(10) ?
O8 C9 O7 . . 124.60(11) ?
O8 C9 C4 . . 118.45(10) ?
O7 C9 C4 . . 116.95(10) ?
C11 C10 N1 . . 106.62(11) ?
C11 C10 H10 . . 126.7 ?
N1 C10 H10 . . 126.7 ?
C10 C11 N2 . . 106.72(11) ?
C10 C11 H11 . . 126.6 ?
N2 C11 H11 . . 126.6 ?
N1 C12 N2 . . 107.33(11) ?
N1 C12 C13 . . 125.58(11) ?
N2 C12 C13 . . 127.07(11) ?
C12 C13 H13A . . 109.5 ?
C12 C13 H13B . . 109.5 ?
H13A C13 H13B . . 109.5 ?
C12 C13 H13C . . 109.5 ?
H13A C13 H13C . . 109.5 ?
H13B C13 H13C . . 109.5 ?
C12 C13 H13D . . 109.5 ?
H13A C13 H13D . . 135.3 ?
H13B C13 H13D . . 76.7 ?
H13C C13 H13D . . 35.5 ?
C12 C13 H13E . . 109.5 ?
H13A C13 H13E . . 35.5 ?
H13B C13 H13E . . 135.3 ?
H13C C13 H13E . . 76.7 ?
H13D C13 H13E . . 109.5 ?
C12 C13 H13F . . 109.5 ?
H13A C13 H13F . . 76.7 ?
H13B C13 H13F . . 35.5 ?
H13C C13 H13F . . 135.3 ?
H13D C13 H13F . . 109.5 ?
H13E C13 H13F . . 109.5 ?

loop_
_geom_bond_atom_site_label_1
_geom_bond_atom_site_label_2
_geom_bond_site_symmetry_2
_geom_bond_distance
_geom_bond_publ_flag
Co1 O11 . 2.0576(9) ?
Co1 O11 2_766 2.0576(9) ?
Co1 O9 2_766 2.0772(9) ?
Co1 O9 . 2.0772(9) ?
Co1 O10 . 2.1196(9) ?
Co1 O10 2_766 2.1196(9) ?
Co2 O3 2_757 2.0835(9) ?
Co2 O3 . 2.0835(9) ?
Co2 O1 2_757 2.0912(9) ?
Co2 O1 . 2.0912(9) ?
Co2 O2 2_757 2.1000(9) ?
Co2 O2 . 2.1000(9) ?
O1 H1A . 0.787(12) ?
O1 H1B . 0.785(12) ?
O2 H2A . 0.778(12) ?
O2 H2B . 0.783(12) ?
O3 C1 . 1.2624(14) ?
O4 C1 . 1.2601(14) ?
O5 C8 . 1.2777(14) ?
O6 C8 . 1.2526(15) ?
O7 C9 . 1.2687(14) ?
O8 C9 . 1.2580(14) ?
O9 H9A . 0.785(12) ?
O9 H9B . 0.775(12) ?
O10 H10A . 0.791(12) ?
O10 H10B . 0.793(12) ?
O11 H11A . 0.778(12) ?
O11 H11B . 0.809(17) ?
N1 C12 . 1.3289(16) ?
N1 C10 . 1.3854(16) ?
N1 H1 . 0.913(15) ?
N2 C12 . 1.3375(15) ?
N2 C11 . 1.3832(16) ?
N2 H2 . 0.890(15) ?
C1 C2 . 1.5078(16) ?
C2 C7 . 1.3934(15) ?
C2 C3 . 1.3944(16) ?
C3 C4 . 1.3948(16) ?
C3 H3 . 0.9300 ?
C4 C5 . 1.3949(15) ?
C4 C9 . 1.5066(16) ?
C5 C6 . 1.3934(15) ?
C5 H5 . 0.9300 ?
C6 C7 . 1.3926(16) ?
C6 C8 . 1.5019(15) ?
C7 H7 . 0.9300 ?
C10 C11 . 1.3537(17) ?
C10 H10 . 0.9300 ?
C11 H11 . 0.9300 ?
C12 C13 . 1.4818(17) ?
C13 H13A . 0.9600 ?
C13 H13B . 0.9600 ?
C13 H13C . 0.9600 ?
C13 H13D . 0.9600 ?
C13 H13E . 0.9600 ?
C13 H13F . 0.9600 ?

loop_
_geom_hbond_atom_site_label_D
_geom_hbond_atom_site_label_H
_geom_hbond_atom_site_label_A
_geom_hbond_site_symmetry_A
_geom_hbond_distance_DH
_geom_hbond_distance_HA
_geom_hbond_distance_DA
_geom_hbond_angle_DHA
_geom_hbond_publ_flag
O1 H1A O7 1_645 0.787(12) 2.096(12) 2.8789(13) 173.5(19) yes
O1 H1B O4 . 0.785(12) 1.904(13) 2.6401(13) 155.8(18) yes
O2 H2A O5 1_655 0.778(12) 2.175(13) 2.9371(13) 166.5(19) yes
O2 H2B O6 2_667 0.783(12) 1.965(12) 2.7458(13) 175(2) yes
O9 H9A O4 . 0.785(12) 1.850(12) 2.6339(12) 176.4(19) yes
O9 H9B O7 2_666 0.775(12) 1.957(12) 2.7150(13) 165.9(18) yes
O10 H10A O7 1_655 0.791(12) 2.085(12) 2.8592(13) 166.1(17) yes
O10 H10B O6 2_667 0.793(12) 1.891(12) 2.6835(12) 176.3(18) yes
O11 H11A O8 2_766 0.778(12) 1.919(13) 2.6911(13) 171.6(18) yes
O11 H11B O5 1_654 0.809(17) 1.896(18) 2.6989(13) 172.0(17) yes
N1 H1 O8 2_666 0.913(15) 1.811(15) 2.7214(13) 174.6(16) yes
N2 H2 O5 2_657 0.890(15) 1.931(15) 2.8206(14) 178.0(17) yes

loop_
_geom_torsion_atom_site_label_1
_geom_torsion_atom_site_label_2
_geom_torsion_atom_site_label_3
_geom_torsion_atom_site_label_4
_geom_torsion_site_symmetry_1
_geom_torsion_site_symmetry_2
_geom_torsion_site_symmetry_3
_geom_torsion_site_symmetry_4
_geom_torsion
_geom_torsion_publ_flag
Co2 O3 C1 O4 . . . . 16.76(18) ?
Co2 O3 C1 C2 . . . . -163.49(8) ?
O4 C1 C2 C7 . . . . 170.61(11) ?
O3 C1 C2 C7 . . . . -9.15(17) ?
O4 C1 C2 C3 . . . . -9.89(17) ?
O3 C1 C2 C3 . . . . 170.35(11) ?
C7 C2 C3 C4 . . . . 0.72(18) ?
C1 C2 C3 C4 . . . . -178.78(11) ?
C2 C3 C4 C5 . . . . 0.16(18) ?
C2 C3 C4 C9 . . . . -178.68(11) ?
C3 C4 C5 C6 . . . . -0.83(18) ?
C9 C4 C5 C6 . . . . 178.03(11) ?
C4 C5 C6 C7 . . . . 0.61(18) ?
C4 C5 C6 C8 . . . . -179.42(11) ?
C5 C6 C7 C2 . . . . 0.29(18) ?
C8 C6 C7 C2 . . . . -179.69(11) ?
C3 C2 C7 C6 . . . . -0.95(18) ?
C1 C2 C7 C6 . . . . 178.56(11) ?
C7 C6 C8 O6 . . . . 161.30(11) ?
C5 C6 C8 O6 . . . . -18.68(17) ?
C7 C6 C8 O5 . . . . -19.76(17) ?
C5 C6 C8 O5 . . . . 160.27(11) ?
C3 C4 C9 O8 . . . . -19.45(17) ?
C5 C4 C9 O8 . . . . 161.70(11) ?
C3 C4 C9 O7 . . . . 160.47(11) ?
C5 C4 C9 O7 . . . . -18.38(17) ?
C12 N1 C10 C11 . . . . -0.03(15) ?
N1 C10 C11 N2 . . . . 0.19(15) ?
C12 N2 C11 C10 . . . . -0.29(15) ?
C10 N1 C12 N2 . . . . -0.15(15) ?
C10 N1 C12 C13 . . . . 178.19(12) ?
C11 N2 C12 N1 . . . . 0.27(15) ?
C11 N2 C12 C13 . . . . -178.04(13) ?

_cod_database_fobs_code 2244125
